data_4304093
loop_
_publ_author_name
'Young Mee Na'
'Tae Hwan Noh'
'In Sung Chun'
'Young-A Lee'
'Jongki Hong'
'Ok-Sang Jung'

_publ_section_title
;
Subtle Ring-Constraint Effects on the Formation of Metallacycles.
Cyclodimer versus Cyclotrimer of Bis(chloro)-1,4-bis(dimethyl-3 or
4-pyridylsilyl)benzenepalladium(II) Complexes
;
_journal_name_full 'Inorganic Chemistry'
_journal_page_first 1391
_journal_page_last 1396
_journal_paper_doi 10.1021/ic701489p
_journal_volume 47
_journal_year 2008
_chemical_formula_sum 'C40 H48 Cl4 N4 Pd2 Si4'
_chemical_formula_weight 1051.78
_chemical_name_systematic
; 
 ? 
;
_space_group_IT_number 2
_symmetry_cell_setting triclinic
_symmetry_space_group_name_Hall '-P 1'
_symmetry_space_group_name_H-M 'P -1'
_atom_sites_solution_hydrogens geom
_atom_sites_solution_primary direct
_atom_sites_solution_secondary difmap
_audit_creation_method SHELXTL
_cell_angle_alpha 78.3530(10)
_cell_angle_beta 81.9930(10)
_cell_angle_gamma 78.2840(10)
_cell_formula_units_Z 1
_cell_length_a 8.5122(6)
_cell_length_b 10.8590(7)
_cell_length_c 13.3190(9)
_cell_measurement_reflns_used 2760
_cell_measurement_temperature 173(2)
_cell_measurement_theta_max 27.16
_cell_measurement_theta_min 2.46
_cell_volume 1174.44(14)
_computing_cell_refinement 'Bruker SMART'
_computing_data_collection 'Bruker SMART'
_computing_data_reduction 'Bruker SAINT'
_computing_molecular_graphics 'Bruker SHELXTL'
_computing_publication_material 'Bruker SHELXTL'
_computing_structure_refinement 'Bruker SHELXTL'
_computing_structure_solution 'Bruker SHELXTL'
_diffrn_ambient_temperature 173(2)
_diffrn_measured_fraction_theta_full 0.980
_diffrn_measured_fraction_theta_max 0.980
_diffrn_measurement_device_type 'CCD area detector'
_diffrn_measurement_method 'phi and omega scans'
_diffrn_radiation_monochromator graphite
_diffrn_radiation_source 'fine-focus sealed tube'
_diffrn_radiation_type MoK\a
_diffrn_radiation_wavelength 0.71073
_diffrn_reflns_av_R_equivalents 0.0224
_diffrn_reflns_av_sigmaI/netI 0.0520
_diffrn_reflns_limit_h_max 10
_diffrn_reflns_limit_h_min -10
_diffrn_reflns_limit_k_max 10
_diffrn_reflns_limit_k_min -13
_diffrn_reflns_limit_l_max 16
_diffrn_reflns_limit_l_min -16
_diffrn_reflns_number 6976
_diffrn_reflns_theta_full 26.37
_diffrn_reflns_theta_max 26.37
_diffrn_reflns_theta_min 1.95
_exptl_absorpt_coefficient_mu 1.127
_exptl_absorpt_correction_T_max
; 
Ratio of minimum to maximum apparent transmission:  0.894508 
;
_exptl_absorpt_correction_type 'empirical (SADABS)'
_exptl_crystal_colour yellow
_exptl_crystal_density_diffrn 1.487
_exptl_crystal_density_meas 0
_exptl_crystal_density_method 'not measured'
_exptl_crystal_description block
_exptl_crystal_F_000 532
_exptl_crystal_size_max 0.15
_exptl_crystal_size_mid 0.08
_exptl_crystal_size_min 0.08
_refine_diff_density_max 0.897
_refine_diff_density_min -0.444
_refine_diff_density_rms 0.089
_refine_ls_extinction_method none
_refine_ls_goodness_of_fit_ref 1.045
_refine_ls_hydrogen_treatment mixed
_refine_ls_matrix_type full
_refine_ls_number_parameters 244
_refine_ls_number_reflns 4719
_refine_ls_number_restraints 0
_refine_ls_restrained_S_all 1.045
_refine_ls_R_factor_all 0.0585
_refine_ls_R_factor_gt 0.0358
_refine_ls_shift/su_max 0.001
_refine_ls_shift/su_mean 0.000
_refine_ls_structure_factor_coef Fsqd
_refine_ls_weighting_details 'calc w=1/[\s^2^(Fo^2^)+(0.0410P)^2^+0.0000P] where P=(Fo^2^+2Fc^2^)/3'
_refine_ls_weighting_scheme calc
_refine_ls_wR_factor_gt 0.0790
_refine_ls_wR_factor_ref 0.0884
_reflns_number_gt 3582
_reflns_number_total 4719
_reflns_threshold_expression >2sigma(I)
_cod_data_source_file ic701489p-file001_2.cif
_cod_data_source_block '[PdCl2(m-psb)]2'
_cod_depositor_comments
;
The following automatic conversions were performed:
'_symmetry_cell_setting' value 'Triclinic' changed to 'triclinic'
according to '/home/saulius/struct/CIF-dictionaries/cif_core.dic'
dictionary named 'cif_core.dic' version 2.4.1 from 2010-06-29.

Automatic conversion script
Id: cif_fix_enum 1527 2010-12-29 10:47:43Z saulius 
;
_cod_database_code 4304093

loop_
_symmetry_equiv_pos_as_xyz
'x, y, z'
'-x, -y, -z'

loop_
_atom_site_label
_atom_site_type_symbol
_atom_site_fract_x
_atom_site_fract_y
_atom_site_fract_z
_atom_site_U_iso_or_equiv
_atom_site_adp_type
_atom_site_occupancy
_atom_site_symmetry_multiplicity
_atom_site_calc_flag
_atom_site_refinement_flags
_atom_site_disorder_assembly
_atom_site_disorder_group
Pd1 Pd 1.36868(3) 0.18970(3) 0.43136(2) 0.02648(10) Uani 1 1 d . . .
Cl1 Cl 1.58284(11) 0.07091(9) 0.34716(8) 0.0359(2) Uani 1 1 d . . .
Cl2 Cl 1.15060(12) 0.31140(10) 0.50939(11) 0.0517(3) Uani 1 1 d . . .
Si1 Si 0.94362(13) 0.18892(10) 0.12787(8) 0.0324(3) Uani 1 1 d . . .
Si2 Si 0.40224(14) 0.69387(10) 0.21750(9) 0.0341(3) Uani 1 1 d . . .
N1 N 1.2178(3) 0.1067(3) 0.3750(3) 0.0306(7) Uani 1 1 d . . .
N2 N 0.4821(3) 0.7278(3) 0.5095(2) 0.0276(7) Uani 1 1 d . . .
C1 C 1.1879(4) -0.0068(3) 0.4247(3) 0.0311(9) Uani 1 1 d . . .
H1 H 1.2416 -0.0473 0.4839 0.037 Uiso 1 1 calc R . .
C2 C 1.0804(4) -0.0675(3) 0.3924(3) 0.0322(9) Uani 1 1 d . . .
H2 H 1.0608 -0.1485 0.4287 0.039 Uiso 1 1 calc R . .
C3 C 1.0026(4) -0.0080(3) 0.3065(3) 0.0319(9) Uani 1 1 d . . .
H3 H 0.9268 -0.0475 0.2845 0.038 Uiso 1 1 calc R . .
C4 C 1.0343(4) 0.1099(3) 0.2517(3) 0.0294(8) Uani 1 1 d . . .
C5 C 1.1439(4) 0.1629(3) 0.2908(3) 0.0321(9) Uani 1 1 d . . .
H5 H 1.1674 0.2434 0.2557 0.039 Uiso 1 1 calc R . .
C6 C 0.7920(5) 0.3362(3) 0.1457(3) 0.0325(9) Uani 1 1 d . . .
C7 C 0.8339(5) 0.4404(4) 0.1759(3) 0.0384(10) Uani 1 1 d . . .
H7 H 0.9434 0.4378 0.1848 0.046 Uiso 1 1 calc R . .
C8 C 0.7202(5) 0.5474(4) 0.1934(3) 0.0384(10) Uani 1 1 d . . .
H8 H 0.7538 0.6160 0.2140 0.046 Uiso 1 1 calc R . .
C9 C 0.5565(5) 0.5565(4) 0.1812(3) 0.0342(9) Uani 1 1 d . . .
C10 C 0.5160(5) 0.4541(4) 0.1492(3) 0.0433(11) Uani 1 1 d . . .
H10 H 0.4070 0.4575 0.1385 0.052 Uiso 1 1 calc R . .
C11 C 0.6295(5) 0.3468(4) 0.1321(3) 0.0421(10) Uani 1 1 d . . .
H11 H 0.5958 0.2789 0.1107 0.051 Uiso 1 1 calc R . .
C12 C 0.3922(4) 0.6782(3) 0.3615(3) 0.0277(8) Uani 1 1 d . . .
C13 C 0.2893(4) 0.6065(3) 0.4283(3) 0.0318(9) Uani 1 1 d . . .
H13 H 0.2238 0.5627 0.4009 0.038 Uiso 1 1 calc R . .
C14 C 0.2811(4) 0.5982(3) 0.5342(3) 0.0330(9) Uani 1 1 d . . .
H14 H 0.2099 0.5502 0.5796 0.040 Uiso 1 1 calc R . .
C15 C 0.3784(4) 0.6610(3) 0.5717(3) 0.0294(8) Uani 1 1 d . . .
H15 H 0.3723 0.6571 0.6440 0.035 Uiso 1 1 calc R . .
C16 C 0.4870(4) 0.7367(3) 0.4071(3) 0.0285(8) Uani 1 1 d . . .
H16 H 0.5592 0.7856 0.3637 0.034 Uiso 1 1 calc R . .
C17 C 0.8426(5) 0.0718(4) 0.0891(3) 0.0406(10) Uani 1 1 d . . .
H17A H 0.7944 0.1102 0.0248 0.049 Uiso 1 1 calc R . .
H17B H 0.7581 0.0483 0.1433 0.049 Uiso 1 1 calc R . .
H17C H 0.9222 -0.0048 0.0787 0.049 Uiso 1 1 calc R . .
C18 C 1.1120(5) 0.2351(4) 0.0320(3) 0.0482(11) Uani 1 1 d . . .
H18A H 1.0698 0.2764 -0.0337 0.058 Uiso 1 1 calc R . .
H18B H 1.1918 0.1585 0.0221 0.058 Uiso 1 1 calc R . .
H18C H 1.1630 0.2946 0.0572 0.058 Uiso 1 1 calc R . .
C19 C 0.2014(5) 0.6810(4) 0.1837(4) 0.0510(12) Uani 1 1 d . . .
H19A H 0.1743 0.5981 0.2178 0.061 Uiso 1 1 calc R . .
H19B H 0.2052 0.6884 0.1089 0.061 Uiso 1 1 calc R . .
H19C H 0.1192 0.7497 0.2067 0.061 Uiso 1 1 calc R . .
C20 C 0.4631(6) 0.8496(4) 0.1547(3) 0.0506(12) Uani 1 1 d . . .
H20A H 0.5690 0.8524 0.1742 0.061 Uiso 1 1 calc R . .
H20B H 0.3833 0.9199 0.1773 0.061 Uiso 1 1 calc R . .
H20C H 0.4689 0.8581 0.0797 0.061 Uiso 1 1 calc R . .

loop_
_atom_site_aniso_label
_atom_site_aniso_U_11
_atom_site_aniso_U_22
_atom_site_aniso_U_33
_atom_site_aniso_U_23
_atom_site_aniso_U_13
_atom_site_aniso_U_12
Pd1 0.02290(15) 0.02357(15) 0.03526(18) -0.00653(11) -0.00576(12) -0.00636(10)
Cl1 0.0313(5) 0.0406(5) 0.0384(6) -0.0150(4) -0.0012(4) -0.0062(4)
Cl2 0.0269(5) 0.0391(6) 0.0972(10) -0.0347(6) 0.0060(6) -0.0105(4)
Si1 0.0339(6) 0.0341(6) 0.0293(6) -0.0093(5) -0.0041(5) -0.0024(4)
Si2 0.0399(6) 0.0313(6) 0.0294(6) -0.0059(5) -0.0066(5) 0.0000(5)
N1 0.0268(16) 0.0255(16) 0.041(2) -0.0093(14) -0.0063(15) -0.0038(13)
N2 0.0242(16) 0.0259(16) 0.0327(19) -0.0052(13) -0.0032(14) -0.0044(12)
C1 0.0271(19) 0.029(2) 0.037(2) -0.0025(17) -0.0089(17) -0.0039(15)
C2 0.030(2) 0.0230(19) 0.042(2) -0.0049(17) -0.0001(18) -0.0048(15)
C3 0.0222(19) 0.033(2) 0.043(2) -0.0142(18) -0.0032(17) -0.0031(15)
C4 0.0265(19) 0.030(2) 0.032(2) -0.0098(16) -0.0040(16) 0.0000(15)
C5 0.032(2) 0.0252(19) 0.041(2) -0.0051(17) -0.0059(18) -0.0078(15)
C6 0.040(2) 0.031(2) 0.025(2) -0.0055(16) -0.0052(17) -0.0011(16)
C7 0.034(2) 0.039(2) 0.043(3) -0.0062(19) -0.0033(19) -0.0101(17)
C8 0.043(2) 0.031(2) 0.042(3) -0.0099(18) -0.001(2) -0.0086(17)
C9 0.042(2) 0.035(2) 0.023(2) -0.0031(16) -0.0049(18) -0.0032(17)
C10 0.040(2) 0.047(3) 0.046(3) -0.019(2) -0.017(2) 0.0028(19)
C11 0.045(2) 0.042(2) 0.043(3) -0.019(2) -0.013(2) 0.0023(19)
C12 0.030(2) 0.0246(18) 0.029(2) -0.0082(15) -0.0034(16) -0.0009(15)
C13 0.031(2) 0.030(2) 0.038(2) -0.0113(17) -0.0100(18) -0.0067(16)
C14 0.029(2) 0.033(2) 0.038(2) -0.0031(17) -0.0017(17) -0.0119(16)
C15 0.0276(19) 0.031(2) 0.031(2) -0.0074(16) -0.0038(17) -0.0057(15)
C16 0.0259(19) 0.0247(19) 0.034(2) -0.0056(16) 0.0020(16) -0.0056(14)
C17 0.042(2) 0.044(2) 0.038(3) -0.0167(19) -0.005(2) -0.0028(19)
C18 0.048(3) 0.055(3) 0.040(3) -0.008(2) 0.001(2) -0.010(2)
C19 0.052(3) 0.056(3) 0.045(3) -0.017(2) -0.018(2) 0.006(2)
C20 0.065(3) 0.037(2) 0.044(3) -0.002(2) -0.003(2) -0.002(2)

loop_
_atom_type_symbol
_atom_type_description
_atom_type_scat_dispersion_real
_atom_type_scat_dispersion_imag
_atom_type_scat_source
C C 0.0033 0.0016 'International Tables Vol C Tables 4.2.6.8 and 6.1.1.4'
H H 0.0000 0.0000 'International Tables Vol C Tables 4.2.6.8 and 6.1.1.4'
N N 0.0061 0.0033 'International Tables Vol C Tables 4.2.6.8 and 6.1.1.4'
Si Si 0.0817 0.0704 'International Tables Vol C Tables 4.2.6.8 and 6.1.1.4'
Cl Cl 0.1484 0.1585 'International Tables Vol C Tables 4.2.6.8 and 6.1.1.4'
Pd Pd -0.9988 1.0072 'International Tables Vol C Tables 4.2.6.8 and 6.1.1.4'

loop_
_geom_angle_atom_site_label_1
_geom_angle_atom_site_label_2
_geom_angle_atom_site_label_3
_geom_angle
_geom_angle_site_symmetry_1
_geom_angle_site_symmetry_3
_geom_angle_publ_flag
N1 Pd1 N2 178.97(13) . 2_766 ?
N1 Pd1 Cl2 89.66(9) . . ?
N2 Pd1 Cl2 89.69(9) 2_766 . ?
N1 Pd1 Cl1 89.07(9) . . ?
N2 Pd1 Cl1 91.61(9) 2_766 . ?
Cl2 Pd1 Cl1 177.75(4) . . ?
C17 Si1 C18 112.8(2) . . ?
C17 Si1 C6 109.41(18) . . ?
C18 Si1 C6 108.90(19) . . ?
C17 Si1 C4 107.58(18) . . ?
C18 Si1 C4 106.89(18) . . ?
C6 Si1 C4 111.22(16) . . ?
C19 Si2 C20 112.1(2) . . ?
C19 Si2 C9 109.34(19) . . ?
C20 Si2 C9 110.8(2) . . ?
C19 Si2 C12 108.6(2) . . ?
C20 Si2 C12 109.12(18) . . ?
C9 Si2 C12 106.65(16) . . ?
C1 N1 C5 119.1(3) . . ?
C1 N1 Pd1 118.6(2) . . ?
C5 N1 Pd1 122.3(2) . . ?
C15 N2 C16 118.9(3) . . ?
C15 N2 Pd1 120.7(3) . 2_766 ?
C16 N2 Pd1 120.4(2) . 2_766 ?
N1 C1 C2 121.7(3) . . ?
C3 C2 C1 118.9(3) . . ?
C2 C3 C4 120.5(3) . . ?
C5 C4 C3 116.0(3) . . ?
C5 C4 Si1 121.7(3) . . ?
C3 C4 Si1 122.2(3) . . ?
N1 C5 C4 123.7(3) . . ?
C7 C6 C11 116.2(3) . . ?
C7 C6 Si1 122.0(3) . . ?
C11 C6 Si1 121.8(3) . . ?
C8 C7 C6 122.0(4) . . ?
C7 C8 C9 121.5(4) . . ?
C10 C9 C8 116.3(4) . . ?
C10 C9 Si2 122.7(3) . . ?
C8 C9 Si2 120.8(3) . . ?
C9 C10 C11 122.2(4) . . ?
C10 C11 C6 121.7(4) . . ?
C16 C12 C13 116.3(3) . . ?
C16 C12 Si2 122.0(3) . . ?
C13 C12 Si2 121.7(3) . . ?
C14 C13 C12 120.9(3) . . ?
C15 C14 C13 118.3(4) . . ?
N2 C15 C14 122.2(4) . . ?
N2 C16 C12 123.4(3) . . ?

loop_
_geom_bond_atom_site_label_1
_geom_bond_atom_site_label_2
_geom_bond_distance
_geom_bond_site_symmetry_2
_geom_bond_publ_flag
Pd1 N1 2.009(3) . ?
Pd1 N2 2.016(3) 2_766 ?
Pd1 Cl2 2.3007(10) . ?
Pd1 Cl1 2.3032(10) . ?
Si1 C17 1.859(4) . ?
Si1 C18 1.860(4) . ?
Si1 C6 1.874(4) . ?
Si1 C4 1.888(4) . ?
Si2 C19 1.866(4) . ?
Si2 C20 1.868(4) . ?
Si2 C9 1.871(4) . ?
Si2 C12 1.882(4) . ?
N1 C1 1.332(4) . ?
N1 C5 1.337(4) . ?
N2 C15 1.343(5) . ?
N2 C16 1.343(5) . ?
N2 Pd1 2.016(3) 2_766 ?
C1 C2 1.388(5) . ?
C2 C3 1.380(5) . ?
C3 C4 1.397(5) . ?
C4 C5 1.396(5) . ?
C6 C7 1.398(5) . ?
C6 C11 1.399(5) . ?
C7 C8 1.390(5) . ?
C8 C9 1.406(5) . ?
C9 C10 1.388(5) . ?
C10 C11 1.389(5) . ?
C12 C16 1.388(5) . ?
C12 C13 1.395(5) . ?
C13 C14 1.389(5) . ?
C14 C15 1.372(5) . ?
